data_7214086
loop_
_publ_author_name
'Emerson, Adrian J.'
'Edwards, Alison J.'
'Batten, Stuart R.'
'Turner, David R.'

_publ_section_title
;
 A neutron diffraction study of hydrogen bonding in isostructural
 potassium and ammonium lanthanoidates
;
_journal_issue 9
_journal_name_full CrystEngComm
_journal_page_first 1625
_journal_paper_doi 10.1039/c3ce42031k
_journal_volume 16
_journal_year 2014
_chemical_formula_moiety
;
C16 H16 Dy N12 O8, C12 H28 K O8, H2 O
;
_chemical_formula_sum 'C28 H46 Dy K N12 O17'
_chemical_formula_weight 1024.34
_chemical_name_common '[K(18c6)(H2O)2][Dy(cdm)4(H2O)4].H2O'
_chemical_name_systematic
;
 ?
;
_space_group_crystal_system monoclinic
_space_group_IT_number 14
_space_group_name_Hall '-P 2yn'
_space_group_name_H-M_alt 'P 1 21/n 1'
_symmetry_space_group_name_Hall '-P 2yn'
_symmetry_space_group_name_H-M 'P 1 21/n 1'
_atom_sites_solution_hydrogens difmap
_audit_creation_method SHELXL-2013
_cell_angle_alpha 90
_cell_angle_beta 112.8950(10)
_cell_angle_gamma 90
_cell_formula_units_Z 4
_cell_length_a 13.2831(6)
_cell_length_b 24.0971(12)
_cell_length_c 13.9960(6)
_cell_measurement_temperature 123(2)
_cell_volume 4127.0(3)
_computing_cell_refinement 'LaueG (Piltz, 2011)'
_computing_data_collection 'MAATEL/ANSTO control program'
_computing_data_reduction
;
argonne_boxes (Wilkinson et al., 1988) & LaueG (Piltz, 2011)
;
_computing_structure_refinement 'SHELXL-2013 (Sheldrick, 2013)'
_computing_structure_solution 'From X-ray data'
_diffrn_ambient_temperature 123(2)
_diffrn_measured_fraction_theta_full 0.772
_diffrn_measured_fraction_theta_max 0.760
_diffrn_measurement_details '30 images, exposure time 40 minutes'
_diffrn_measurement_device 'Laue image-plate diffractometer'
_diffrn_measurement_device_type KOALA
_diffrn_measurement_method Laue
_diffrn_radiation_probe neutron
_diffrn_radiation_type neutron
_diffrn_radiation_wavelength 0.85-1.7
_diffrn_reflns_av_R_equivalents 0.1213
_diffrn_reflns_av_unetI/netI 0.0549
_diffrn_reflns_Laue_measured_fraction_full 0.772
_diffrn_reflns_Laue_measured_fraction_max 0.760
_diffrn_reflns_limit_h_max 17
_diffrn_reflns_limit_h_min -17
_diffrn_reflns_limit_k_max 17
_diffrn_reflns_limit_k_min -17
_diffrn_reflns_limit_l_max 17
_diffrn_reflns_limit_l_min -17
_diffrn_reflns_number 108579
_diffrn_reflns_point_group_measured_fraction_full 0.772
_diffrn_reflns_point_group_measured_fraction_max 0.760
_diffrn_reflns_reduction_process 'LaueG (Piltz, 2011)'
_diffrn_reflns_theta_full 27.500
_diffrn_reflns_theta_max 28.412
_diffrn_reflns_theta_min 1.867
_diffrn_source 'nuclear reactor'
_diffrn_source_details 'thermal neutrons, supermirror guides'
_diffrn_source_type 'OPAL reactor, ANSTO, Lucas Heights, Australia'
_exptl_absorpt_coefficient_mu 0.000
_exptl_absorpt_correction_type none
_exptl_crystal_colour colourless
_exptl_crystal_density_diffrn 1.649
_exptl_crystal_description block
_exptl_crystal_F_000 982
_exptl_crystal_size_max 1.4
_exptl_crystal_size_mid 1.1
_exptl_crystal_size_min 1.0
_refine_diff_density_max 2.006
_refine_diff_density_min -1.366
_refine_diff_density_rms 0.254
_refine_ls_extinction_method none
_refine_ls_goodness_of_fit_ref 2.002
_refine_ls_hydrogen_treatment refall
_refine_ls_matrix_type full
_refine_ls_number_parameters 946
_refine_ls_number_reflns 7882
_refine_ls_number_restraints 0
_refine_ls_restrained_S_all 2.002
_refine_ls_R_factor_all 0.1270
_refine_ls_R_factor_gt 0.0929
_refine_ls_shift/su_max 0.000
_refine_ls_shift/su_mean 0.000
_refine_ls_structure_factor_coef Fsqd
_refine_ls_weighting_details
;
 w=1/[\s^2^(Fo^2^)+(0.1000P)^2^]
 where P=(Fo^2^+2Fc^2^)/3
;
_refine_ls_weighting_scheme calc
_refine_ls_wR_factor_gt 0.2469
_refine_ls_wR_factor_ref 0.2604
_reflns_Friedel_coverage 0.000
_reflns_number_gt 6316
_reflns_number_total 7882
_reflns_threshold_expression 'I > 2\s(I)'
_cod_data_source_file c3ce42031k.txt
_cod_data_source_block KDyNeut
_cod_database_code 7214086
_shelx_space_group_comment
;
The symmetry employed for this shelxl refinement is uniquely defined
by the following loop, which should always be used as a source of
symmetry information in preference to the above space-group names.
They are only intended as comments.
;
_diffrn_detector_area_resol_max 1.33
_shelxl_version_number 2013-2

loop_
_space_group_symop_operation_xyz
'x, y, z'
'-x+1/2, y+1/2, -z+1/2'
'-x, -y, -z'
'x-1/2, -y-1/2, z-1/2'

loop_
_atom_site_label
_atom_site_type_symbol
_atom_site_fract_x
_atom_site_fract_y
_atom_site_fract_z
_atom_site_U_iso_or_equiv
_atom_site_adp_type
_atom_site_occupancy
_atom_site_site_symmetry_order
_atom_site_calc_flag
Dy1 Dy 0.74590(9) 0.13391(4) 0.07712(10) 0.0113(3) Uani 1 1 d
O1 O 0.7691(3) 0.04376(16) 0.0235(3) 0.0174(7) Uani 1 1 d
O2 O 0.9320(3) 0.14829(15) 0.1376(3) 0.0179(7) Uani 1 1 d
O3 O 0.7201(3) 0.22811(15) 0.0342(3) 0.0176(7) Uani 1 1 d
O4 O 0.5756(3) 0.12635(15) -0.0682(3) 0.0185(8) Uani 1 1 d
O5 O 0.7927(3) 0.14536(17) -0.0745(3) 0.0207(8) Uani 1 1 d
H1 H 0.8655(6) 0.1354(3) -0.0647(6) 0.0337(16) Uani 1 1 d
H2 H 0.7802(6) 0.1806(3) -0.1099(7) 0.0360(17) Uani 1 1 d
O6 O 0.7742(4) 0.18893(17) 0.2306(4) 0.0291(10) Uani 1 1 d
H3 H 0.7596(7) 0.1706(3) 0.2848(7) 0.0380(17) Uani 1 1 d
H4 H 0.7796(7) 0.2286(3) 0.2410(7) 0.0351(16) Uani 1 1 d
O7 O 0.6041(3) 0.1059(2) 0.1355(4) 0.0296(10) Uani 1 1 d
H5 H 0.6257(7) 0.1085(4) 0.2088(9) 0.045(2) Uani 1 1 d
H6 H 0.5241(5) 0.1034(3) 0.1036(7) 0.0327(16) Uani 1 1 d
O8 O 0.8236(3) 0.07942(15) 0.2281(3) 0.0190(8) Uani 1 1 d
H7 H 0.7976(6) 0.0444(3) 0.2425(7) 0.0340(16) Uani 1 1 d
H8 H 0.8899(6) 0.0900(3) 0.2870(6) 0.0313(15) Uani 1 1 d
O9 O 0.6900(4) 0.1273(2) 0.3448(4) 0.0305(10) Uani 1 1 d
H9 H 0.7234(7) 0.0974(4) 0.3902(8) 0.0437(19) Uani 1 1 d
H10 H 0.6419(7) 0.1457(4) 0.3719(7) 0.045(2) Uani 1 1 d
O10 O 0.7716(4) 0.04070(19) 0.4871(4) 0.0282(9) Uani 1 1 d
O11 O 0.9429(4) 0.0739(2) 0.6829(4) 0.0349(11) Uani 1 1 d
O12 O 0.9326(5) 0.1860(2) 0.6332(6) 0.0539(16) Uani 1 1 d
O13 O 0.7317(6) 0.2358(3) 0.5378(5) 0.0581(18) Uani 1 1 d
O14 O 0.5420(5) 0.1765(3) 0.4101(5) 0.0583(18) Uani 1 1 d
O15 O 0.5582(4) 0.0646(3) 0.4522(5) 0.0468(14) Uani 1 1 d
H15 H 0.7554(12) 0.0517(5) 0.8362(11) 0.073(3) Uani 1 1 d
H16 H 0.7690(11) 0.0012(4) 0.7766(11) 0.056(3) Uani 1 1 d
O17 O 0.5811(4) 0.1455(2) 0.7103(5) 0.0318(11) Uani 1 1 d
H17 H 0.6067(9) 0.1386(5) 0.7803(11) 0.061(3) Uani 1 1 d
H18 H 0.5067(6) 0.1323(3) 0.6792(7) 0.0391(18) Uani 1 1 d
N1 N 0.95088(19) 0.02394(10) 0.1027(2) 0.0234(6) Uani 1 1 d
H1A H 0.9668(6) 0.0644(3) 0.1231(8) 0.042(2) Uani 1 1 d
H1B H 1.0115(7) -0.0038(3) 0.1235(10) 0.044(3) Uani 1 1 d
N2 N 0.9894(2) -0.11310(11) 0.0502(2) 0.0267(6) Uani 1 1 d
N3 N 0.6289(2) -0.08358(11) -0.0696(2) 0.0289(6) Uani 1 1 d
N4 N 0.9643(2) 0.24052(10) 0.1624(2) 0.0223(6) Uani 1 1 d
H4A H 0.8832(6) 0.2477(3) 0.1258(8) 0.037(2) Uani 1 1 d
H4B H 1.0162(6) 0.2736(3) 0.1883(7) 0.0370(18) Uani 1 1 d
N5 N 1.2469(2) 0.25804(12) 0.2982(3) 0.0334(7) Uani 1 1 d
N6 N 1.1848(2) 0.07744(11) 0.2367(3) 0.0320(7) Uani 1 1 d
N7 N 0.5452(2) 0.24441(11) -0.0709(3) 0.0335(8) Uani 1 1 d
H7A H 0.5342(6) 0.2034(3) -0.0829(7) 0.0409(19) Uani 1 1 d
H7B H 0.4867(7) 0.2699(4) -0.1147(9) 0.057(3) Uani 1 1 d
N8 N 0.5078(2) 0.38689(11) -0.1038(2) 0.0299(6) Uani 1 1 d
N9 N 0.8536(2) 0.36242(11) 0.0933(2) 0.0285(6) Uani 1 1 d
N10 N 0.5368(2) 0.03506(11) -0.0897(2) 0.0280(6) Uani 1 1 d
H10A H 0.6170(6) 0.0270(3) -0.0491(7) 0.0358(17) Uani 1 1 d
H10B H 0.4851(9) 0.0038(3) -0.1154(10) 0.049(3) Uani 1 1 d
N11 N 0.2651(2) 0.01954(13) -0.2559(3) 0.0346(7) Uani 1 1 d
N12 N 0.3173(2) 0.19868(10) -0.2031(2) 0.0267(6) Uani 1 1 d
K1 K 0.7381(6) 0.1269(3) 0.6280(7) 0.0388(19) Uani 1 1 d
C1 C 0.8477(3) 0.00836(13) 0.0490(3) 0.0153(6) Uani 1 1 d
C2 C 0.8265(2) -0.04863(12) 0.0181(3) 0.0166(6) Uani 1 1 d
C3 C 0.9141(3) -0.08510(13) 0.0343(3) 0.0186(7) Uani 1 1 d
C4 C 0.7184(3) -0.06753(13) -0.0309(3) 0.0188(7) Uani 1 1 d
C5 C 0.9994(2) 0.18802(12) 0.1711(3) 0.0146(6) Uani 1 1 d
C6 C 1.1141(2) 0.17753(13) 0.2193(3) 0.0175(7) Uani 1 1 d
C7 C 1.1889(2) 0.22085(14) 0.2632(3) 0.0215(7) Uani 1 1 d
C8 C 1.1529(3) 0.12240(14) 0.2289(3) 0.0213(7) Uani 1 1 d
C9 C 0.6452(3) 0.26255(14) -0.0126(3) 0.0173(7) Uani 1 1 d
C10 C 0.6643(2) 0.32102(12) -0.0061(3) 0.0180(7) Uani 1 1 d
C11 C 0.5798(3) 0.35785(14) -0.0591(3) 0.0207(7) Uani 1 1 d
C12 C 0.7688(3) 0.34253(13) 0.0487(3) 0.0197(7) Uani 1 1 d
C13 C 0.5056(3) 0.08806(13) -0.1069(3) 0.0162(6) Uani 1 1 d
C14 C 0.3944(2) 0.10006(13) -0.1691(3) 0.0170(7) Uani 1 1 d
C15 C 0.3221(3) 0.05655(13) -0.2169(3) 0.0216(7) Uani 1 1 d
C16 C 0.3538(3) 0.15412(13) -0.1869(3) 0.0187(7) Uani 1 1 d
C17 C 0.8833(3) 0.02387(16) 0.5212(4) 0.0317(9) Uani 1 1 d
H17A H 0.9232(7) 0.0545(4) 0.4892(8) 0.048(2) Uani 1 1 d
H17B H 0.8868(9) -0.0171(4) 0.4874(9) 0.060(3) Uani 1 1 d
C18 C 0.9391(4) 0.02096(18) 0.6368(4) 0.0353(10) Uani 1 1 d
H18A H 0.8945(10) -0.0069(4) 0.6681(9) 0.055(3) Uani 1 1 d
H18B H 1.0223(11) 0.0038(5) 0.6595(11) 0.061(3) Uani 1 1 d
C19 C 1.0358(4) 0.1051(2) 0.6908(4) 0.0434(11) Uani 1 1 d
H19A H 1.0485(12) 0.1030(5) 0.6182(12) 0.084(4) Uani 1 1 d
H19B H 1.1072(10) 0.0888(7) 0.7497(13) 0.088(4) Uani 1 1 d
C20 C 1.0219(4) 0.1636(2) 0.7173(5) 0.0470(12) Uani 1 1 d
H20A H 1.0070(11) 0.1663(6) 0.7847(10) 0.074(3) Uani 1 1 d
H20B H 1.0973(9) 0.1875(6) 0.7259(11) 0.076(4) Uani 1 1 d
C21 C 0.9185(7) 0.2437(3) 0.6435(7) 0.068(2) Uani 1 1 d
H21A H 0.9953(16) 0.2666(8) 0.6490(19) 0.129(8) Uani 1 1 d
H21B H 0.9005(15) 0.2512(6) 0.7082(16) 0.091(5) Uani 1 1 d
C22 C 0.8289(7) 0.2634(3) 0.5507(6) 0.073(2) Uani 1 1 d
H22A H 0.822(2) 0.3079(7) 0.550(2) 0.160(11) Uani 1 1 d
H22B H 0.850(2) 0.2556(8) 0.4826(15) 0.119(8) Uani 1 1 d
C23 C 0.6418(8) 0.2594(3) 0.4560(8) 0.084(3) Uani 1 1 d
H23B H 0.6564(18) 0.2575(7) 0.3899(15) 0.099(6) Uani 1 1 d
H23A H 0.638(2) 0.3041(8) 0.4686(18) 0.167(12) Uani 1 1 d
C24 C 0.5382(7) 0.2292(4) 0.4474(6) 0.092(3) Uani 1 1 d
H24A H 0.5330(16) 0.2285(12) 0.5213(13) 0.136(9) Uani 1 1 d
H24B H 0.4682(16) 0.2509(8) 0.3936(16) 0.126(8) Uani 1 1 d
C25 C 0.4514(5) 0.1444(4) 0.4084(8) 0.102(4) Uani 1 1 d
H25A H 0.3748(9) 0.1600(9) 0.3429(19) 0.148(10) Uani 1 1 d
H25B H 0.4455(16) 0.1447(10) 0.4790(19) 0.144(10) Uani 1 1 d
C26 C 0.4644(4) 0.0854(4) 0.3746(8) 0.087(3) Uani 1 1 d
H26A H 0.3932(10) 0.0605(9) 0.3663(16) 0.138(9) Uani 1 1 d
H26B H 0.4721(13) 0.0846(8) 0.3015(14) 0.107(6) Uani 1 1 d
C27 C 0.5875(4) 0.0124(3) 0.4222(5) 0.0520(14) Uani 1 1 d
H27A H 0.5848(12) 0.0152(7) 0.3431(10) 0.078(4) Uani 1 1 d
H27B H 0.5294(12) -0.0197(7) 0.4213(13) 0.090(5) Uani 1 1 d
C28 C 0.7009(4) -0.00146(18) 0.4945(5) 0.0430(12) Uani 1 1 d
H28A H 0.7069(10) -0.0044(5) 0.5747(11) 0.066(3) Uani 1 1 d
H15B H 0.7228(13) -0.0405(5) 0.4712(15) 0.094(5) Uani 1 1 d
O16 O 0.7567(7) 0.0391(3) 0.7738(7) 0.064(2) Uani 1 1 d

loop_
_atom_site_aniso_label
_atom_site_aniso_U_11
_atom_site_aniso_U_22
_atom_site_aniso_U_33
_atom_site_aniso_U_23
_atom_site_aniso_U_13
_atom_site_aniso_U_12
Dy1 0.0091(5) 0.0093(5) 0.0137(7) 0.0001(4) 0.0025(5) 0.0003(4)
O1 0.0137(15) 0.0138(17) 0.020(2) -0.0032(14) 0.0021(15) 0.0010(13)
O2 0.0098(14) 0.0172(17) 0.025(2) -0.0022(14) 0.0046(15) -0.0010(12)
O3 0.0149(15) 0.0129(17) 0.021(2) 0.0014(13) 0.0030(15) 0.0018(12)
O4 0.0140(15) 0.0139(17) 0.022(2) -0.0007(13) 0.0015(15) -0.0008(12)
O5 0.020(2) 0.019(2) 0.022(2) 0.0030(16) 0.0071(17) 0.0029(14)
H1 0.033(4) 0.034(4) 0.038(5) 0.007(3) 0.018(3) 0.008(3)
H2 0.033(4) 0.037(4) 0.038(5) 0.015(4) 0.013(3) 0.012(3)
O6 0.057(3) 0.011(2) 0.027(3) -0.0047(16) 0.025(2) -0.0045(16)
H3 0.052(4) 0.029(4) 0.042(5) -0.003(3) 0.028(4) -0.006(3)
H4 0.043(4) 0.023(4) 0.037(5) -0.005(3) 0.013(4) -0.003(3)
O7 0.0105(19) 0.054(3) 0.021(3) -0.0002(19) 0.0030(19) -0.0048(16)
H5 0.036(4) 0.068(6) 0.033(6) 0.010(4) 0.016(4) -0.001(4)
H6 0.020(3) 0.036(4) 0.041(5) -0.003(3) 0.010(3) -0.003(3)
O8 0.0178(18) 0.0138(18) 0.019(2) 0.0024(14) -0.0005(17) -0.0037(13)
H7 0.036(4) 0.022(4) 0.039(5) 0.006(3) 0.008(3) -0.007(3)
H8 0.021(3) 0.036(4) 0.025(4) 0.000(3) -0.003(3) -0.007(3)
O9 0.033(2) 0.038(3) 0.023(3) 0.005(2) 0.014(2) -0.001(2)
H9 0.044(4) 0.045(5) 0.042(6) 0.004(4) 0.017(4) 0.007(4)
H10 0.042(4) 0.057(5) 0.035(5) 0.003(4) 0.014(4) 0.006(4)
O10 0.029(2) 0.025(2) 0.029(3) 0.0035(17) 0.010(2) -0.0029(17)
O11 0.029(2) 0.037(3) 0.038(3) -0.003(2) 0.012(2) 0.0035(18)
O12 0.043(3) 0.037(3) 0.078(5) -0.003(3) 0.019(3) -0.006(2)
O13 0.082(5) 0.053(4) 0.032(4) 0.010(3) 0.014(3) 0.033(4)
O14 0.041(3) 0.083(5) 0.061(4) 0.019(3) 0.031(3) 0.027(3)
O15 0.023(2) 0.074(4) 0.039(3) 0.018(3) 0.007(2) -0.005(2)
H15 0.095(9) 0.067(8) 0.066(9) -0.004(6) 0.040(7) 0.020(6)
H16 0.068(7) 0.037(7) 0.059(7) 0.000(4) 0.021(5) 0.002(4)
O17 0.020(2) 0.037(3) 0.038(4) 0.005(2) 0.010(2) 0.0001(17)
H17 0.055(6) 0.071(7) 0.051(8) 0.010(6) 0.014(6) -0.001(5)
H18 0.027(4) 0.042(4) 0.045(5) -0.001(4) 0.010(4) 0.000(3)
N1 0.0128(11) 0.0177(13) 0.0348(17) -0.0028(10) 0.0040(11) 0.0002(9)
H1A 0.025(3) 0.023(4) 0.062(6) -0.010(3) -0.001(4) -0.002(3)
H1B 0.020(4) 0.032(4) 0.069(8) -0.007(4) 0.004(4) 0.002(3)
N2 0.0229(12) 0.0234(12) 0.0357(17) 0.0042(11) 0.0136(12) 0.0089(9)
N3 0.0162(11) 0.0250(13) 0.0410(18) -0.0066(11) 0.0063(11) -0.0028(9)
N4 0.0152(12) 0.0153(11) 0.0319(17) -0.0020(10) 0.0043(11) -0.0023(9)
H4A 0.021(4) 0.030(4) 0.053(6) 0.004(3) 0.007(4) 0.007(2)
H4B 0.027(3) 0.021(3) 0.057(6) -0.003(3) 0.011(4) -0.010(3)
N5 0.0198(12) 0.0286(14) 0.045(2) -0.0167(13) 0.0056(13) -0.0078(10)
N6 0.0245(12) 0.0198(13) 0.0445(19) -0.0012(11) 0.0056(12) 0.0048(10)
N7 0.0156(12) 0.0181(15) 0.051(2) -0.0019(12) -0.0039(13) 0.0009(10)
H7A 0.025(3) 0.031(4) 0.054(6) -0.007(3) 0.002(3) -0.006(3)
H7B 0.027(4) 0.032(4) 0.081(8) 0.007(4) -0.012(4) 0.016(3)
N8 0.0239(12) 0.0241(13) 0.0293(17) 0.0006(11) -0.0032(11) 0.0117(10)
N9 0.0186(11) 0.0279(13) 0.0321(17) -0.0017(11) 0.0021(11) -0.0043(9)
N10 0.0175(12) 0.0147(12) 0.0399(18) -0.0011(10) -0.0016(11) 0.0035(10)
H10A 0.021(3) 0.026(4) 0.046(5) -0.001(3) -0.002(3) 0.007(2)
H10B 0.037(5) 0.021(4) 0.069(8) 0.001(4) -0.002(5) -0.001(3)
N11 0.0248(13) 0.0195(16) 0.048(2) 0.0004(12) 0.0012(13) -0.0094(11)
N12 0.0226(11) 0.0151(11) 0.0355(17) 0.0021(10) 0.0039(11) 0.0046(9)
K1 0.033(4) 0.036(4) 0.056(6) 0.009(4) 0.027(4) 0.015(3)
C1 0.0145(14) 0.0114(14) 0.0189(19) -0.0007(11) 0.0053(14) -0.0004(10)
C2 0.0145(14) 0.0117(14) 0.0237(19) -0.0012(12) 0.0075(13) 0.0024(11)
C3 0.0163(14) 0.0126(14) 0.028(2) 0.0005(12) 0.0096(14) 0.0029(11)
C4 0.0139(14) 0.0138(15) 0.027(2) -0.0042(13) 0.0062(14) -0.0003(11)
C5 0.0133(13) 0.0139(14) 0.0145(18) -0.0009(11) 0.0030(12) -0.0011(10)
C6 0.0095(13) 0.0174(15) 0.0225(19) -0.0028(12) 0.0030(13) -0.0003(10)
C7 0.0120(13) 0.0212(16) 0.027(2) -0.0082(13) 0.0032(14) -0.0038(11)
C8 0.0159(14) 0.0194(16) 0.025(2) -0.0017(13) 0.0038(14) 0.0024(11)
C9 0.0143(14) 0.0117(14) 0.024(2) 0.0003(13) 0.0051(14) 0.0020(11)
C10 0.0156(14) 0.0111(14) 0.0219(19) 0.0013(12) 0.0016(13) 0.0031(10)
C11 0.0192(15) 0.0153(15) 0.021(2) -0.0012(12) 0.0007(14) 0.0048(11)
C12 0.0162(14) 0.0180(15) 0.020(2) -0.0012(12) 0.0023(14) -0.0013(11)
C13 0.0163(14) 0.0114(14) 0.0187(19) -0.0008(11) 0.0044(13) -0.0003(10)
C14 0.0114(13) 0.0131(14) 0.022(2) 0.0001(12) 0.0010(13) -0.0017(10)
C15 0.0154(14) 0.0125(15) 0.031(2) 0.0017(13) 0.0021(14) -0.0045(11)
C16 0.0153(14) 0.0146(15) 0.0217(19) 0.0012(12) 0.0025(13) 0.0014(11)
C17 0.034(2) 0.024(2) 0.039(3) 0.0038(16) 0.017(2) 0.0088(15)
H17A 0.044(4) 0.055(5) 0.046(6) 0.008(4) 0.019(4) 0.000(4)
H17B 0.078(7) 0.037(5) 0.065(7) -0.009(5) 0.029(6) 0.015(5)
C18 0.040(2) 0.030(2) 0.036(3) 0.0097(18) 0.015(2) 0.0128(17)
H18A 0.082(7) 0.046(5) 0.040(6) 0.016(4) 0.026(6) 0.004(5)
H18B 0.051(6) 0.071(8) 0.055(8) 0.008(5) 0.013(6) 0.028(5)
C19 0.028(2) 0.053(3) 0.050(3) -0.003(2) 0.016(2) 0.0018(19)
H19A 0.100(9) 0.078(8) 0.125(12) -0.027(8) 0.098(10) -0.024(7)
H19B 0.044(6) 0.101(10) 0.103(12) -0.001(9) 0.012(7) 0.012(6)
C20 0.032(2) 0.049(3) 0.052(4) -0.008(2) 0.007(2) -0.0118(19)
H20A 0.083(9) 0.073(8) 0.049(8) -0.011(6) 0.007(7) -0.007(6)
H20B 0.053(6) 0.087(9) 0.080(9) -0.023(7) 0.019(6) -0.034(6)
C21 0.070(5) 0.041(3) 0.076(6) 0.005(3) 0.010(4) -0.017(3)
H21A 0.110(13) 0.100(12) 0.163(19) 0.023(13) 0.038(13) -0.065(11)
H21B 0.095(11) 0.068(9) 0.093(13) -0.022(8) 0.016(10) 0.010(7)
C22 0.114(6) 0.030(3) 0.067(5) 0.013(3) 0.027(4) 0.000(3)
H22A 0.21(2) 0.047(9) 0.15(2) 0.008(10) 0.000(18) 0.012(11)
H22B 0.18(2) 0.119(15) 0.080(13) 0.016(10) 0.069(14) -0.048(13)
C23 0.104(7) 0.046(4) 0.073(6) 0.006(4) 0.001(5) 0.053(4)
H23B 0.133(16) 0.078(10) 0.064(12) 0.033(8) 0.015(12) 0.013(9)
H23A 0.21(2) 0.082(12) 0.140(18) -0.010(11) -0.003(16) 0.101(15)
C24 0.092(6) 0.137(7) 0.048(4) 0.014(4) 0.029(4) 0.088(6)
H24A 0.104(12) 0.26(3) 0.059(10) -0.011(13) 0.049(9) 0.068(15)
H24B 0.102(12) 0.133(15) 0.122(16) -0.011(11) 0.018(11) 0.088(12)
C25 0.033(3) 0.157(8) 0.127(8) 0.090(6) 0.043(4) 0.046(4)
H25A 0.030(6) 0.168(18) 0.23(2) 0.117(17) 0.037(9) 0.046(8)
H25B 0.119(14) 0.19(2) 0.18(2) 0.096(17) 0.120(15) 0.097(14)
C26 0.021(2) 0.109(6) 0.103(7) 0.062(5) -0.005(3) -0.014(3)
H26A 0.044(6) 0.181(18) 0.151(16) 0.097(14) -0.004(8) -0.040(9)
H26B 0.071(9) 0.146(15) 0.061(11) 0.004(10) -0.020(8) -0.050(9)
C27 0.041(3) 0.073(4) 0.039(4) -0.010(3) 0.012(3) -0.032(3)
H27A 0.081(9) 0.120(11) 0.034(7) -0.009(6) 0.022(6) -0.030(8)
H27B 0.066(8) 0.108(11) 0.089(11) -0.025(9) 0.023(8) -0.065(8)
C28 0.045(3) 0.035(3) 0.051(4) 0.000(2) 0.021(3) -0.0110(18)
H28A 0.065(7) 0.065(7) 0.070(9) 0.020(5) 0.030(7) -0.011(5)
H15B 0.104(10) 0.032(6) 0.162(15) -0.015(8) 0.067(11) -0.009(6)
O16 0.118(6) 0.030(4) 0.067(5) 0.007(3) 0.062(5) 0.005(3)

loop_
_atom_type_symbol
_atom_type_scat_dispersion_real
_atom_type_scat_dispersion_imag
_atom_type_scat_Cromer_Mann_a1
_atom_type_scat_Cromer_Mann_b1
_atom_type_scat_Cromer_Mann_a2
_atom_type_scat_Cromer_Mann_b2
_atom_type_scat_Cromer_Mann_a3
_atom_type_scat_Cromer_Mann_b3
_atom_type_scat_Cromer_Mann_a4
_atom_type_scat_Cromer_Mann_b4
_atom_type_scat_Cromer_Mann_c
_atom_type_scat_source
C 0.0000 0.0000 0.0000 0.0000 0.0000 0.0000 0.0000 0.0000 0.0000 0.0000 6.6484 'Neutron Data Booklet 2nd Ed July 2003, ILL Table 1.1'
H 0.0000 0.0000 0.0000 0.0000 0.0000 0.0000 0.0000 0.0000 0.0000 0.0000 -3.7409 'Neutron Data Booklet 2nd Ed July 2003, ILL Table 1.1'
N 0.0000 0.0000 0.0000 0.0000 0.0000 0.0000 0.0000 0.0000 0.0000 0.0000 9.3600 'Neutron Data Booklet 2nd Ed July 2003, ILL Table 1.1'
O 0.0000 0.0000 0.0000 0.0000 0.0000 0.0000 0.0000 0.0000 0.0000 0.0000 5.8050 'Neutron Data Booklet 2nd Ed July 2003, ILL Table 1.1'
Dy 0.0000 0.0000 0.0000 0.0000 0.0000 0.0000 0.0000 0.0000 0.0000 0.0000 16.900 'Neutron Data Booklet 2nd Ed July 2003, ILL Table 1.1'
K 0.0000 0.0000 0.0000 0.0000 0.0000 0.0000 0.0000 0.0000 0.0000 0.0000 3.6700 'Neutron Data Booklet 2nd Ed July 2003, ILL Table 1.1'

loop_
_geom_angle_atom_site_label_1
_geom_angle_atom_site_label_2
_geom_angle_atom_site_label_3
_geom_angle
_geom_angle_site_symmetry_1
_geom_angle_site_symmetry_3
O2 Dy1 O3 88.70(13) . .
O2 Dy1 O8 73.84(14) . .
O3 Dy1 O8 137.75(15) . .
O2 Dy1 O1 90.05(13) . .
O3 Dy1 O1 146.78(15) . .
O8 Dy1 O1 72.92(15) . .
O2 Dy1 O4 148.04(15) . .
O3 Dy1 O4 81.94(13) . .
O8 Dy1 O4 131.30(14) . .
O1 Dy1 O4 81.74(14) . .
O2 Dy1 O7 141.37(17) . .
O3 Dy1 O7 107.54(15) . .
O8 Dy1 O7 70.70(16) . .
O1 Dy1 O7 93.81(16) . .
O4 Dy1 O7 70.31(16) . .
O2 Dy1 O6 79.54(16) . .
O3 Dy1 O6 69.75(15) . .
O8 Dy1 O6 69.39(15) . .
O1 Dy1 O6 142.31(16) . .
O4 Dy1 O6 124.38(15) . .
O7 Dy1 O6 74.11(17) . .
O2 Dy1 O5 72.76(14) . .
O3 Dy1 O5 74.28(14) . .
O8 Dy1 O5 132.02(14) . .
O1 Dy1 O5 73.68(14) . .
O4 Dy1 O5 75.30(14) . .
O7 Dy1 O5 144.78(17) . .
O6 Dy1 O5 134.58(15) . .
C1 O1 Dy1 135.6(3) . .
C5 O2 Dy1 138.6(3) . .
N4 O2 Dy1 108.38(15) . .
C9 O3 Dy1 141.0(3) . .
N7 O3 Dy1 110.38(17) . .
C13 O4 Dy1 135.3(3) . .
N10 O4 Dy1 106.23(16) . .
Dy1 O5 H1 115.6(6) . .
Dy1 O5 H2 119.6(6) . .
H1 O5 H2 105.0(7) . .
Dy1 O6 H3 116.0(5) . .
Dy1 O6 H4 130.7(6) . .
H3 O6 H4 111.3(8) . .
Dy1 O7 H5 113.4(6) . .
Dy1 O7 H6 135.2(6) . .
H5 O7 H6 108.3(8) . .
Dy1 O8 H7 127.5(6) . .
Dy1 O8 H8 123.2(5) . .
H7 O8 H8 109.3(8) . .
K1 O9 H9 56.5(6) . .
K1 O9 H10 57.1(6) . .
H9 O9 H10 107.0(9) . .
C28 O10 C17 113.8(4) . .
C28 O10 K1 100.2(4) . .
C17 O10 K1 112.0(3) . .
C19 O11 C18 112.9(4) . .
C19 O11 K1 120.0(4) . .
C18 O11 K1 114.9(4) . .
C20 O12 C21 113.0(6) . .
C20 O12 K1 106.3(4) . .
C21 O12 K1 109.3(5) . .
C22 O13 C23 111.2(8) . .
C22 O13 K1 120.2(5) . .
C23 O13 K1 126.1(7) . .
C24 O14 C25 110.5(7) . .
C24 O14 K1 96.5(5) . .
C25 O14 K1 100.0(4) . .
C26 O15 C27 110.6(7) . .
C26 O15 K1 129.1(6) . .
C27 O15 K1 116.8(4) . .
K1 O17 H17 112.7(8) . .
K1 O17 H18 124.1(7) . .
H17 O17 H18 108.1(10) . .
C1 N1 H1A 119.0(5) . .
C1 N1 H1B 120.7(6) . .
H1A N1 H1B 120.3(7) . .
C5 N4 H4A 118.3(5) . .
O2 N4 H4A 89.4(5) . .
C5 N4 H4B 122.7(5) . .
O2 N4 H4B 151.6(5) . .
H4A N4 H4B 119.0(6) . .
C7 N5 K1 117.9(3) . 4_665
C9 N7 H7A 118.1(5) . .
O3 N7 H7A 89.1(5) . .
C9 N7 H7B 122.0(6) . .
O3 N7 H7B 150.8(6) . .
H7A N7 H7B 118.5(8) . .
C13 N10 H10A 118.1(5) . .
O4 N10 H10A 88.7(5) . .
C13 N10 H10B 122.7(6) . .
O4 N10 H10B 152.1(6) . .
H10A N10 H10B 119.2(7) . .
O17 K1 O11 139.2(4) . .
O17 K1 O16 72.3(3) . .
O11 K1 O16 70.6(3) . .
O17 K1 O13 97.8(3) . .
O11 K1 O13 112.9(3) . .
O16 K1 O13 162.3(4) . .
O17 K1 O12 135.1(4) . .
O11 K1 O12 57.8(2) . .
O16 K1 O12 120.6(4) . .
O13 K1 O12 56.4(3) . .
O17 K1 O10 134.9(3) . .
O11 K1 O10 59.69(19) . .
O16 K1 O10 87.9(3) . .
O13 K1 O10 109.0(3) . .
O12 K1 O10 89.9(2) . .
O17 K1 O15 86.3(3) . .
O11 K1 O15 111.3(3) . .
O16 K1 O15 91.9(3) . .
O13 K1 O15 102.2(3) . .
O12 K1 O15 131.4(3) . .
O10 K1 O15 53.5(2) . .
O17 K1 O14 83.0(2) . .
O11 K1 O14 136.9(3) . .
O16 K1 O14 136.4(4) . .
O13 K1 O14 53.3(2) . .
O12 K1 O14 102.4(3) . .
O10 K1 O14 84.9(3) . .
O15 K1 O14 50.3(2) . .
O17 K1 C28 112.6(3) . .
O11 K1 C28 70.8(2) . .
O16 K1 C28 71.9(3) . .
O13 K1 C28 125.8(3) . .
O12 K1 C28 112.2(3) . .
O10 K1 C28 23.09(13) . .
O15 K1 C28 41.10(18) . .
O14 K1 C28 86.1(3) . .
O17 K1 C20 132.1(4) . .
O11 K1 C20 41.20(17) . .
O16 K1 C20 98.4(3) . .
O13 K1 C20 77.2(3) . .
O12 K1 C20 22.22(18) . .
O10 K1 C20 89.7(2) . .
O15 K1 C20 141.5(3) . .
O14 K1 C20 124.4(3) . .
C28 K1 C20 108.1(2) . .
O17 K1 N5 56.17(18) . 4_566
O11 K1 N5 112.7(3) . 4_566
O16 K1 N5 97.1(3) . 4_566
O13 K1 N5 65.3(2) . 4_566
O12 K1 N5 79.0(2) . 4_566
O10 K1 N5 168.9(3) . 4_566
O15 K1 N5 135.7(2) . 4_566
O14 K1 N5 98.0(2) . 4_566
C28 K1 N5 167.1(3) . 4_566
C20 K1 N5 79.8(2) . 4_566
O17 K1 C21 115.6(3) . .
O11 K1 C21 78.0(2) . .
O16 K1 C21 130.6(4) . .
O13 K1 C21 40.1(2) . .
O12 K1 C21 21.5(2) . .
O10 K1 C21 108.1(3) . .
O15 K1 C21 135.5(3) . .
O14 K1 C21 92.2(3) . .
C28 K1 C21 131.1(3) . .
C20 K1 C21 38.09(18) . .
N5 K1 C21 61.3(2) 4_566 .
O1 C1 N1 121.0(3) . .
O1 C1 C2 120.6(3) . .
N1 C1 C2 118.5(3) . .
C3 C2 C4 120.1(3) . .
C3 C2 C1 119.9(3) . .
C4 C2 C1 120.0(3) . .
N2 C3 C2 176.7(4) . .
N3 C4 C2 178.7(4) . .
O2 C5 N4 120.6(3) . .
O2 C5 C6 120.7(3) . .
N4 C5 C6 118.7(3) . .
C7 C6 C8 119.1(3) . .
C7 C6 C5 121.1(3) . .
C8 C6 C5 119.6(3) . .
N5 C7 C6 177.1(4) . .
N6 C8 C6 179.8(4) . .
O3 C9 N7 119.8(3) . .
O3 C9 C10 122.0(3) . .
N7 C9 C10 118.2(3) . .
C11 C10 C12 118.5(3) . .
C11 C10 C9 120.5(3) . .
C12 C10 C9 121.0(3) . .
N8 C11 C10 177.9(4) . .
N9 C12 C10 177.3(4) . .
O4 C13 N10 119.5(3) . .
O4 C13 C14 121.8(3) . .
N10 C13 C14 118.7(3) . .
C16 C14 C15 117.8(3) . .
C16 C14 C13 122.5(3) . .
C15 C14 C13 119.7(3) . .
N11 C15 C14 177.9(4) . .
N12 C16 C14 178.3(4) . .
O10 C17 C18 112.9(4) . .
O10 C17 K1 47.5(3) . .
C18 C17 K1 73.7(2) . .
O10 C17 H17A 106.0(6) . .
C18 C17 H17A 110.9(6) . .
K1 C17 H17A 97.0(6) . .
O10 C17 H17B 108.8(7) . .
C18 C17 H17B 109.6(7) . .
K1 C17 H17B 150.3(7) . .
H17A C17 H17B 108.4(9) . .
O11 C18 C17 111.4(4) . .
C17 C18 K1 83.3(3) . .
O11 C18 H18A 107.3(7) . .
C17 C18 H18A 110.1(8) . .
K1 C18 H18A 86.5(6) . .
O11 C18 H18B 110.5(8) . .
C17 C18 H18B 110.4(8) . .
K1 C18 H18B 154.9(8) . .
H18A C18 H18B 107.0(10) . .
O11 C19 C20 109.6(4) . .
C20 C19 K1 72.7(3) . .
O11 C19 H19A 110.4(8) . .
C20 C19 H19A 110.8(9) . .
K1 C19 H19A 108.7(9) . .
O11 C19 H19B 110.7(10) . .
C20 C19 H19B 108.5(10) . .
K1 C19 H19B 141.1(9) . .
H19A C19 H19B 106.8(12) . .
O12 C20 C19 107.5(5) . .
O12 C20 K1 51.5(3) . .
C19 C20 K1 84.0(3) . .
O12 C20 H20A 109.8(9) . .
C19 C20 H20A 111.8(9) . .
K1 C20 H20A 77.7(8) . .
O12 C20 H20B 108.5(9) . .
C19 C20 H20B 108.8(8) . .
K1 C20 H20B 159.6(9) . .
H20A C20 H20B 110.4(11) . .
O12 C21 C22 108.8(7) . .
O12 C21 K1 49.2(4) . .
C22 C21 K1 84.7(4) . .
O12 C21 H21A 109.5(14) . .
C22 C21 H21A 107.7(13) . .
K1 C21 H21A 158.6(13) . .
O12 C21 H21B 110.1(11) . .
C22 C21 H21B 109.5(11) . .
K1 C21 H21B 79.4(9) . .
H21A C21 H21B 111.2(16) . .
O13 C22 C21 110.8(6) . .
C21 C22 C23 144.9(6) . .
O13 C22 H22A 113.4(18) . .
C21 C22 H22A 111.7(14) . .
C23 C22 H22A 88.0(15) . .
O13 C22 H22B 109.6(12) . .
C21 C22 H22B 108.7(15) . .
C23 C22 H22B 94.1(14) . .
H22A C22 H22B 102.2(19) . .
O13 C23 C24 109.1(8) . .
C24 C23 C22 143.3(6) . .
O13 C23 H23B 108.6(12) . .
C24 C23 H23B 113.2(13) . .
C22 C23 H23B 88.9(13) . .
O13 C23 H23A 110.0(13) . .
C24 C23 H23A 112.7(18) . .
C22 C23 H23A 88.5(14) . .
H23B C23 H23A 103.0(19) . .
O14 C24 C23 107.7(5) . .
C23 C24 C25 142.8(5) . .
O14 C24 K1 62.2(4) . .
C23 C24 K1 83.1(4) . .
C25 C24 K1 74.8(3) . .
O14 C24 H24A 112.2(17) . .
C23 C24 H24A 109.4(16) . .
C25 C24 H24A 90.0(17) . .
K1 C24 H24A 68.5(11) . .
O14 C24 H24B 109.3(13) . .
C23 C24 H24B 109.4(16) . .
C25 C24 H24B 92.8(14) . .
K1 C24 H24B 167.1(16) . .
H24A C24 H24B 108.8(16) . .
O14 C25 C26 108.3(6) . .
C26 C25 C24 142.3(4) . .
O14 C25 H25A 108.6(11) . .
C26 C25 H25A 103.4(16) . .
C24 C25 H25A 96.1(12) . .
O14 C25 H25B 111.3(17) . .
C26 C25 H25B 111.4(14) . .
C24 C25 H25B 89.2(16) . .
H25A C25 H25B 113.4(16) . .
O15 C26 C25 105.6(8) . .
C25 C26 C27 140.3(6) . .
O15 C26 H26A 111.2(10) . .
C25 C26 H26A 110.4(16) . .
C27 C26 H26A 95.6(12) . .
O15 C26 H26B 110.5(11) . .
C25 C26 H26B 112.2(12) . .
C27 C26 H26B 86.6(12) . .
H26A C26 H26B 107.0(16) . .
O15 C27 C28 108.5(5) . .
C28 C27 C26 141.2(5) . .
O15 C27 H27A 109.7(11) . .
C28 C27 H27A 109.1(10) . .
C26 C27 H27A 85.5(10) . .
O15 C27 H27B 110.8(11) . .
C28 C27 H27B 112.0(11) . .
C26 C27 H27B 96.7(11) . .
H27A C27 H27B 106.7(12) . .
O10 C28 C27 108.3(4) . .
O10 C28 K1 56.7(3) . .
C27 C28 K1 93.4(4) . .
O10 C28 H28A 109.6(7) . .
C27 C28 H28A 111.1(8) . .
K1 C28 H28A 65.0(7) . .
O10 C28 H15B 110.0(9) . .
C27 C28 H15B 108.1(11) . .
K1 C28 H15B 158.0(10) . .
H28A C28 H15B 109.5(12) . .
K1 O16 H15 113.4(9) . .
K1 O16 H16 135.9(10) . .
H15 O16 H16 110.5(13) . .

loop_
_geom_bond_atom_site_label_1
_geom_bond_atom_site_label_2
_geom_bond_distance
Dy1 O2 2.307(3)
Dy1 O3 2.339(4)
Dy1 O8 2.357(4)
Dy1 O1 2.358(4)
Dy1 O4 2.389(4)
Dy1 O7 2.422(4)
Dy1 O6 2.425(4)
Dy1 O5 2.448(4)
O1 C1 1.286(5)
O2 C5 1.269(5)
O2 N4 2.264(4)
O3 C9 1.265(5)
O3 N7 2.249(5)
O4 C13 1.272(5)
O4 N10 2.253(4)
O5 H1 0.953(9)
O5 H2 0.964(9)
O6 H3 0.961(10)
O6 H4 0.965(9)
O7 H5 0.953(15)
O7 H6 0.981(8)
O8 H7 0.963(8)
O8 H8 0.977(9)
O9 H9 0.948(12)
O9 H10 0.968(11)
O10 C28 1.414(6)
O10 C17 1.429(6)
O10 K1 3.015(10)
O11 C19 1.411(6)
O11 C18 1.422(7)
O11 K1 2.828(8)
O12 C20 1.414(9)
O12 C21 1.418(9)
O12 K1 2.926(10)
O13 C22 1.398(11)
O13 C23 1.411(9)
O13 K1 2.900(11)
O14 C24 1.382(12)
O14 C25 1.424(10)
O14 K1 3.367(11)
O15 C26 1.390(8)
O15 C27 1.427(9)
O15 K1 3.074(11)
O17 K1 2.784(8)
O17 H17 0.918(18)
O17 H18 0.965(10)
N1 C1 1.335(4)
N1 H1A 1.014(8)
N1 H1B 1.000(9)
N2 C3 1.155(4)
N3 C4 1.164(4)
N4 C5 1.338(4)
N4 H4A 1.012(8)
N4 H4B 1.023(7)
N5 C7 1.159(4)
N6 C8 1.153(4)
N7 C9 1.334(4)
N7 H7A 1.003(9)
N7 H7B 0.993(8)
N8 C11 1.153(4)
N9 C12 1.158(4)
N10 C13 1.336(4)
N10 H10A 1.012(7)
N10 H10B 0.988(9)
N11 C15 1.160(4)
N12 C16 1.164(4)
K1 O16 2.884(10)
C1 C2 1.435(4)
C2 C3 1.404(4)
C2 C4 1.405(4)
C5 C6 1.428(4)
C6 C7 1.407(4)
C6 C8 1.412(4)
C9 C10 1.428(4)
C10 C11 1.396(4)
C10 C12 1.398(4)
C13 C14 1.422(4)
C14 C16 1.395(4)
C14 C15 1.403(4)
C17 C18 1.495(7)
C17 H17A 1.101(10)
C17 H17B 1.103(10)
C18 H18A 1.093(11)
C18 H18B 1.105(12)
C19 C20 1.487(7)
C19 H19A 1.094(13)
C19 H19B 1.061(15)
C20 H20A 1.038(18)
C20 H20B 1.121(11)
C21 C22 1.458(11)
C21 H21A 1.134(17)
C21 H21B 1.04(3)
C22 H22A 1.077(18)
C22 H22B 1.11(2)
C23 C24 1.519(15)
C23 H23B 1.02(3)
C23 H23A 1.098(18)
C24 H24A 1.063(17)
C24 H24B 1.078(17)
C25 C26 1.530(15)
C25 H25A 1.136(15)
C25 H25B 1.02(3)
C26 H26A 1.087(13)
C26 H26B 1.07(3)
C27 C28 1.490(8)
C27 H27A 1.095(15)
C27 H27B 1.088(12)
C28 H28A 1.097(16)
C28 H15B 1.072(14)
O16 H15 0.930(18)
O16 H16 0.926(14)

loop_
_geom_hbond_atom_site_label_D
_geom_hbond_atom_site_label_H
_geom_hbond_atom_site_label_A
_geom_hbond_distance_DH
_geom_hbond_distance_HA
_geom_hbond_distance_DA
_geom_hbond_angle_DHA
_geom_hbond_site_symmetry_A
O5 H1 N2 0.953(9) 1.933(8) 2.886(4) 177.5(8) 3_755
O5 H2 N5 0.964(9) 1.896(8) 2.849(5) 169.6(8) 4_565
O6 H3 O9 0.961(10) 1.803(9) 2.721(6) 158.7(8) .
O6 H4 N12 0.965(9) 1.906(8) 2.848(5) 164.8(8) 4_666
O7 H5 O9 0.953(15) 1.815(13) 2.747(8) 165.1(9) .
O7 H6 N3 0.981(8) 1.958(7) 2.915(4) 164.4(8) 3_655
O8 H7 N11 0.963(8) 1.795(7) 2.754(5) 173.3(8) 3_655
O8 H8 N8 0.977(9) 1.800(8) 2.776(5) 176.6(8) 4_666
O9 H9 O10 0.948(12) 1.855(11) 2.796(7) 171.0(8) .
O9 H10 O14 0.968(11) 1.774(10) 2.739(7) 174.0(10) .
O16 H15 O5 0.930(18) 2.535(14) 3.241(9) 133.0(12) 1_556
O16 H16 N6 0.926(14) 2.022(10) 2.932(7) 167.2(11) 3_756
O17 H17 O4 0.918(18) 2.331(14) 3.162(8) 150.4(10) 1_556
O17 H17 O5 0.918(18) 2.521(13) 3.222(7) 133.5(9) 1_556
O17 H18 N9 0.965(10) 1.922(8) 2.828(6) 155.4(8) 4_566
N1 H1A O2 1.014(8) 2.101(8) 3.062(4) 157.2(6) .
N4 H4A O3 1.012(8) 2.097(9) 3.049(4) 156.1(7) .
N4 H4B O17 1.023(7) 2.106(8) 3.097(6) 162.5(7) 4_665
N7 H7A O4 1.003(9) 1.925(9) 2.872(5) 156.2(7) .
N10 H10A O1 1.012(7) 1.918(8) 2.876(4) 156.7(7) .
